data_7057003
loop_
_publ_author_name
'Almeida, Jos\'e'
'Silva, Andr\'e M. N.'
'Rebelo, Susana L. H.'
'Cunha-Silva, Lu\'is'
'Rangel, Maria'
'de Castro, Baltazar'
'Leite, Andreia'
'Silva, Ana M. G.'

_publ_section_title
;
 Synthesis and coordination studies of
 5-(4&#x2032;-carboxyphenyl)-10,15,20-tris(pentafluorophenyl)porphyrin and
 its pyrrolidine-fused chlorin derivative
;
_journal_issue 10
_journal_name_full 'New Journal of Chemistry'
_journal_page_first 8169
_journal_paper_doi 10.1039/C7NJ05165D
_journal_volume 42
_journal_year 2018
_chemical_formula_moiety 'C45 H15 F15 N4 O2, 0.5(C6), C6 H14'
_chemical_formula_sum 'C54 H36 F15 N4 O2'
_chemical_formula_weight 1057.87
_space_group_crystal_system monoclinic
_space_group_IT_number 15
_space_group_name_Hall '-C 2yc'
_space_group_name_H-M_alt 'C 1 2/c 1'
_symmetry_space_group_name_Hall '-C 2yc'
_symmetry_space_group_name_H-M 'C 1 2/c 1'
_atom_sites_solution_hydrogens mixed
_audit_creation_date '29 November 2017'
_audit_creation_method 'SHELXL-2014/7 and enCIFer'
_audit_update_record
;
2017-11-29 deposited with the CCDC.
2018-02-08 downloaded from the CCDC.
;
_cell_angle_alpha 90
_cell_angle_beta 91.737(2)
_cell_angle_gamma 90
_cell_formula_units_Z 8
_cell_length_a 16.7872(9)
_cell_length_b 24.9663(13)
_cell_length_c 26.3075(13)
_cell_measurement_reflns_used 6583
_cell_measurement_temperature 150(2)
_cell_measurement_theta_max 24.25
_cell_measurement_theta_min 3.56
_cell_volume 11020.8(10)
_computing_cell_refinement 'SAINT (Bruker AXS Inc., 2012)'
_computing_data_collection 'APEX2 (Bruker AXS Inc., 2012)'
_computing_data_reduction 'SAINT (Bruker AXS Inc., 2012)'
_computing_molecular_graphics 'DIAMOND (Brandenburg, 2009)'
_computing_publication_material 'SHELXTL (Sheldrick, 2014)'
_computing_structure_refinement 'SHELXL-2014/7 (Sheldrick, 2014)'
_computing_structure_solution 'SHELXS (Sheldrick, 2014)'
_diffrn_ambient_temperature 150(2)
_diffrn_measured_fraction_theta_full 0.996
_diffrn_measured_fraction_theta_max 0.996
_diffrn_measurement_device_type 'Bruker X8 Kappa CCD APEX II'
_diffrn_measurement_method '\f and \w scans'
_diffrn_radiation_type MoK\a
_diffrn_radiation_wavelength 0.71073
_diffrn_reflns_av_R_equivalents 0.0265
_diffrn_reflns_av_unetI/netI 0.0192
_diffrn_reflns_Laue_measured_fraction_full 0.996
_diffrn_reflns_Laue_measured_fraction_max 0.996
_diffrn_reflns_limit_h_max 19
_diffrn_reflns_limit_h_min -19
_diffrn_reflns_limit_k_max 29
_diffrn_reflns_limit_k_min -29
_diffrn_reflns_limit_l_max 31
_diffrn_reflns_limit_l_min -30
_diffrn_reflns_number 71076
_diffrn_reflns_point_group_measured_fraction_full 0.996
_diffrn_reflns_point_group_measured_fraction_max 0.996
_diffrn_reflns_theta_full 25.027
_diffrn_reflns_theta_max 25.027
_diffrn_reflns_theta_min 3.691
_diffrn_source 'fine-focus sealed tube'
_exptl_absorpt_coefficient_mu 0.113
_exptl_absorpt_correction_T_max 0.987
_exptl_absorpt_correction_T_min 0.965
_exptl_absorpt_correction_type multi-scan
_exptl_absorpt_process_details
; 
'SADABS V2012/1 (Bruker AXS Inc.)' 
;
_exptl_crystal_colour red
_exptl_crystal_density_diffrn 1.275
_exptl_crystal_description prism
_exptl_crystal_F_000 4312
_exptl_crystal_size_max 0.350
_exptl_crystal_size_mid 0.260
_exptl_crystal_size_min 0.120
_refine_diff_density_max 0.462
_refine_diff_density_min -0.437
_refine_diff_density_rms 0.059
_refine_ls_extinction_method none
_refine_ls_goodness_of_fit_ref 1.183
_refine_ls_hydrogen_treatment mixed
_refine_ls_matrix_type full
_refine_ls_number_parameters 701
_refine_ls_number_reflns 9700
_refine_ls_number_restraints 3
_refine_ls_restrained_S_all 3.290
_refine_ls_R_factor_all 0.0758
_refine_ls_R_factor_gt 0.0626
_refine_ls_shift/su_max 0.000
_refine_ls_shift/su_mean 0.000
_refine_ls_structure_factor_coef Fsqd
_refine_ls_weighting_details 'w=1/[\s^2^(Fo^2^)+(0.2000P)^2^] where P=(Fo^2^+2Fc^2^)/3'
_refine_ls_weighting_scheme calc
_refine_ls_wR_factor_gt 0.2499
_refine_ls_wR_factor_ref 0.2696
_reflns_Friedel_coverage 0.000
_reflns_number_gt 7884
_reflns_number_total 9700
_reflns_threshold_expression 'I > 2\s(I)'
_cod_data_source_file c7nj05165d2.cif
_cod_data_source_block LCS16034
_cod_depositor_comments 'Adding full bibliography for 7057003.cif.'
_cod_database_code 7057003
_shelx_shelxl_version_number 2014/7
_shelx_space_group_comment
;
The symmetry employed for this shelxl refinement is uniquely defined
by the following loop, which should always be used as a source of
symmetry information in preference to the above space-group names.
They are only intended as comments.
;
_shelx_estimated_absorpt_t_min 0.961
_shelx_estimated_absorpt_t_max 0.987

loop_
_space_group_symop_operation_xyz
'x, y, z'
'-x, y, -z+1/2'
'x+1/2, y+1/2, z'
'-x+1/2, y+1/2, -z+1/2'
'-x, -y, -z'
'x, -y, z-1/2'
'-x+1/2, -y+1/2, -z'
'x+1/2, -y+1/2, z-1/2'

loop_
_atom_site_label
_atom_site_type_symbol
_atom_site_fract_x
_atom_site_fract_y
_atom_site_fract_z
_atom_site_U_iso_or_equiv
_atom_site_adp_type
_atom_site_occupancy
_atom_site_site_symmetry_order
_atom_site_calc_flag
_atom_site_refinement_flags_posn
_atom_site_refinement_flags_adp
_atom_site_refinement_flags_occupancy
F6 F 0.71983(10) 0.77388(7) 0.25863(6) 0.0461(5) Uani 1 1 d . . .
F10 F 0.85888(11) 0.71829(8) 0.40736(7) 0.0570(5) Uani 1 1 d . . .
F5 F 0.35390(12) 0.74590(8) 0.33720(6) 0.0606(6) Uani 1 1 d . . .
F1 F 0.43219(12) 0.72073(9) 0.50824(6) 0.0608(6) Uani 1 1 d . . .
F7 F 0.83181(12) 0.84870(7) 0.24325(7) 0.0576(5) Uani 1 1 d . . .
N1 N 0.48581(12) 0.59436(7) 0.39880(7) 0.0234(4) Uani 1 1 d . . .
F11 F 0.72493(12) 0.48565(9) 0.21951(7) 0.0657(6) Uani 1 1 d . . .
F9 F 0.97001(12) 0.79337(9) 0.39195(8) 0.0690(6) Uani 1 1 d . . .
O1 O 0.33282(14) 0.29037(9) 0.51905(8) 0.0516(6) Uani 1 1 d D . .
O2 O 0.23851(13) 0.29940(9) 0.45882(8) 0.0534(6) Uani 1 1 d . . .
N2 N 0.59099(12) 0.68231(8) 0.37166(7) 0.0246(5) Uani 1 1 d D . .
N4 N 0.60164(12) 0.51572(8) 0.36984(7) 0.0263(5) Uani 1 1 d D . .
F8 F 0.95831(13) 0.85748(8) 0.30902(9) 0.0680(6) Uani 1 1 d . . .
F13 F 0.91767(12) 0.35160(9) 0.23053(10) 0.0758(7) Uani 1 1 d . . .
F15 F 0.83975(14) 0.43891(10) 0.37776(8) 0.0748(7) Uani 1 1 d . . .
N3 N 0.70428(12) 0.60256(8) 0.33928(8) 0.0286(5) Uani 1 1 d . . .
F4 F 0.25003(14) 0.82068(10) 0.36401(9) 0.0836(8) Uani 1 1 d . . .
F3 F 0.23427(15) 0.84576(9) 0.46329(10) 0.0861(8) Uani 1 1 d . . .
F14 F 0.92925(14) 0.36518(10) 0.33300(10) 0.0850(8) Uani 1 1 d . . .
F12 F 0.81317(14) 0.41055(11) 0.17529(9) 0.0881(9) Uani 1 1 d . . .
F2 F 0.32562(15) 0.79571(10) 0.53530(8) 0.0804(7) Uani 1 1 d . . .
C2 C 0.44457(15) 0.54951(9) 0.41162(9) 0.0258(5) Uani 1 1 d . . .
C5 C 0.43674(15) 0.63602(10) 0.40977(9) 0.0265(5) Uani 1 1 d . . .
C1 C 0.47360(15) 0.49656(9) 0.40899(8) 0.0264(5) Uani 1 1 d . . .
C6 C 0.45643(15) 0.69061(9) 0.40554(9) 0.0264(5) Uani 1 1 d . . .
C10 C 0.65229(15) 0.71570(9) 0.35971(9) 0.0263(5) Uani 1 1 d . . .
C7 C 0.52833(15) 0.71140(9) 0.38864(8) 0.0251(5) Uani 1 1 d . . .
C20 C 0.54669(15) 0.48160(9) 0.38963(9) 0.0266(5) Uani 1 1 d . . .
C21 C 0.42454(15) 0.45186(9) 0.42890(9) 0.0278(5) Uani 1 1 d . . .
C34 C 0.78568(15) 0.74288(10) 0.33300(10) 0.0313(6) Uani 1 1 d . . .
C8 C 0.55086(16) 0.76651(10) 0.38684(9) 0.0293(6) Uani 1 1 d . . .
H8 H 0.5190 0.7961 0.3962 0.035 Uiso 1 1 calc R U .
C9 C 0.62587(15) 0.76894(10) 0.36941(9) 0.0285(5) Uani 1 1 d . . .
H9 H 0.6558 0.8007 0.3645 0.034 Uiso 1 1 calc R U .
C27 C 0.29974(17) 0.31504(11) 0.48078(10) 0.0353(6) Uani 1 1 d . . .
C28 C 0.39666(16) 0.73115(10) 0.42133(10) 0.0309(6) Uani 1 1 d . . .
C24 C 0.34173(16) 0.36358(10) 0.46380(9) 0.0322(6) Uani 1 1 d . . .
C15 C 0.74854(16) 0.56087(11) 0.32131(10) 0.0322(6) Uani 1 1 d . . .
C12 C 0.74834(15) 0.64702(10) 0.33060(10) 0.0308(6) Uani 1 1 d . . .
C11 C 0.72567(15) 0.69995(10) 0.34151(9) 0.0277(5) Uani 1 1 d . . .
C3 C 0.36711(16) 0.56323(11) 0.43065(10) 0.0341(6) Uani 1 1 d . . .
H3 H 0.3277 0.5391 0.4421 0.041 Uiso 1 1 calc R U .
C35 C 0.78072(16) 0.77754(10) 0.29177(10) 0.0329(6) Uani 1 1 d . . .
C19 C 0.57372(16) 0.42851(10) 0.38181(10) 0.0329(6) Uani 1 1 d . . .
H19 H 0.5479 0.3968 0.3925 0.040 Uiso 1 1 calc R U .
C17 C 0.66153(15) 0.48595(10) 0.34859(9) 0.0288(5) Uani 1 1 d . . .
C16 C 0.72847(15) 0.50673(10) 0.32477(9) 0.0300(6) Uani 1 1 d . . .
C4 C 0.36211(16) 0.61690(11) 0.42887(11) 0.0350(6) Uani 1 1 d . . .
H4 H 0.3180 0.6382 0.4383 0.042 Uiso 1 1 calc DR U .
C26 C 0.45060(17) 0.42514(11) 0.47223(10) 0.0351(6) Uani 1 1 d . . .
H26 H 0.4971 0.4372 0.4902 0.042 Uiso 1 1 calc R U .
C39 C 0.85121(17) 0.74953(11) 0.36647(10) 0.0378(6) Uani 1 1 d . . .
C25 C 0.41001(17) 0.38105(11) 0.48991(10) 0.0364(6) Uani 1 1 d . . .
H25 H 0.4287 0.3629 0.5197 0.044 Uiso 1 1 calc R U .
C40 C 0.78095(15) 0.46626(10) 0.30077(11) 0.0357(6) Uani 1 1 d . . .
C22 C 0.35526(16) 0.43474(11) 0.40366(10) 0.0336(6) Uani 1 1 d . . .
H22 H 0.3361 0.4532 0.3742 0.040 Uiso 1 1 calc R U .
C23 C 0.31434(17) 0.39112(11) 0.42119(10) 0.0373(6) Uani 1 1 d . . .
H23 H 0.2668 0.3798 0.4039 0.045 Uiso 1 1 calc R U .
C18 C 0.64326(16) 0.43083(10) 0.35635(10) 0.0337(6) Uani 1 1 d . . .
H18 H 0.6739 0.4011 0.3457 0.040 Uiso 1 1 calc R U .
C14 C 0.82261(17) 0.57976(12) 0.30104(11) 0.0407(7) Uani 1 1 d . . .
H14 H 0.8629 0.5586 0.2863 0.049 Uiso 1 1 calc R U .
C13 C 0.82327(17) 0.63304(11) 0.30710(11) 0.0393(7) Uani 1 1 d . . .
H13 H 0.8644 0.6570 0.2979 0.047 Uiso 1 1 calc R U .
C33 C 0.34811(18) 0.75706(12) 0.38625(11) 0.0400(7) Uani 1 1 d . . .
C36 C 0.83830(19) 0.81613(11) 0.28378(11) 0.0426(7) Uani 1 1 d . . .
C37 C 0.90228(18) 0.82082(12) 0.31696(12) 0.0453(7) Uani 1 1 d . . .
C29 C 0.38753(18) 0.74486(11) 0.47196(11) 0.0397(7) Uani 1 1 d . . .
C41 C 0.77576(17) 0.45741(12) 0.24827(11) 0.0418(7) Uani 1 1 d . . .
C38 C 0.90849(18) 0.78771(13) 0.35890(12) 0.0443(7) Uani 1 1 d . . .
C45 C 0.83362(19) 0.43420(13) 0.32769(12) 0.0478(8) Uani 1 1 d . . .
C44 C 0.8800(2) 0.39535(13) 0.30537(15) 0.0553(9) Uani 1 1 d . . .
C30 C 0.3341(2) 0.78327(13) 0.48656(12) 0.0520(8) Uani 1 1 d . . .
C43 C 0.87339(18) 0.38823(13) 0.25346(14) 0.0519(8) Uani 1 1 d . . .
C31 C 0.2871(2) 0.80874(13) 0.44976(14) 0.0550(9) Uani 1 1 d . . .
C42 C 0.82068(18) 0.41915(15) 0.22493(13) 0.0536(9) Uani 1 1 d . . .
C32 C 0.2947(2) 0.79623(13) 0.39996(14) 0.0539(9) Uani 1 1 d . . .
C57 C 0.5000 0.72870(19) 0.2500 0.0590(13) Uani 1 2 d S T P
C55 C 0.5000 0.6281(2) 0.2500 0.082(2) Uani 1 2 d S T P
C52 C 0.5000 0.4733(2) 0.2500 0.0737(17) Uani 1 2 d S T P
C54 C 0.5000 0.5730(2) 0.2500 0.087(2) Uani 1 2 d S T P
C49 C 0.8923(4) 0.6335(3) 0.1613(2) 0.1106(19) Uani 1 1 d . . .
H49A H 0.8440 0.6272 0.1812 0.133 Uiso 1 1 calc R U .
H49B H 0.8754 0.6355 0.1250 0.133 Uiso 1 1 calc R U .
C47 C 0.9143(4) 0.5359(3) 0.1541(3) 0.130(2) Uani 1 1 d . . .
H47A H 0.8965 0.5370 0.1178 0.156 Uiso 1 1 calc R U .
H47B H 0.8669 0.5284 0.1745 0.156 Uiso 1 1 calc R U .
C48 C 0.9460(4) 0.5880(3) 0.1685(3) 0.120(2) Uani 1 1 d . . .
H48A H 0.9941 0.5946 0.1486 0.144 Uiso 1 1 calc R U .
H48B H 0.9630 0.5865 0.2048 0.144 Uiso 1 1 calc R U .
C50 C 0.9300(4) 0.6893(4) 0.1778(3) 0.148(3) Uani 1 1 d . . .
H50A H 0.9467 0.6877 0.2142 0.178 Uiso 1 1 calc R U .
H50B H 0.9780 0.6961 0.1579 0.178 Uiso 1 1 calc R U .
C56 C 0.4581(4) 0.6728(2) 0.2595(2) 0.0411(13) Uani 0.5 1 d . . P
C53 C 0.5386(4) 0.5298(3) 0.2373(2) 0.0525(16) Uani 0.5 1 d . . P
C51 C 0.8731(5) 0.7338(4) 0.1699(3) 0.172(4) Uani 1 1 d . . .
H51A H 0.8589 0.7368 0.1336 0.258 Uiso 1 1 calc R U .
H51B H 0.8976 0.7673 0.1818 0.258 Uiso 1 1 calc R U .
H51C H 0.8250 0.7268 0.1890 0.258 Uiso 1 1 calc R U .
C46 C 0.9729(5) 0.4908(4) 0.1613(4) 0.188(4) Uani 1 1 d . . .
H46A H 1.0225 0.4997 0.1445 0.281 Uiso 1 1 calc R U .
H46B H 0.9504 0.4579 0.1465 0.281 Uiso 1 1 calc R U .
H46C H 0.9840 0.4853 0.1978 0.281 Uiso 1 1 calc R U .
H2 H 0.5953(19) 0.6487(7) 0.3726(12) 0.046(9) Uiso 1 1 d D . .
H5 H 0.6046(17) 0.5548(13) 0.3703(10) 0.037(8) Uiso 1 1 d . . .
H1 H 0.324(3) 0.2568(11) 0.530(2) 0.13(2) Uiso 1 1 d D . .

loop_
_atom_site_aniso_label
_atom_site_aniso_U_11
_atom_site_aniso_U_22
_atom_site_aniso_U_33
_atom_site_aniso_U_23
_atom_site_aniso_U_13
_atom_site_aniso_U_12
F6 0.0463(10) 0.0483(11) 0.0433(9) 0.0144(7) -0.0048(8) -0.0090(8)
F10 0.0518(11) 0.0675(13) 0.0506(11) 0.0213(9) -0.0142(8) -0.0124(9)
F5 0.0714(13) 0.0712(14) 0.0392(9) 0.0067(8) 0.0016(9) 0.0367(11)
F1 0.0691(13) 0.0769(14) 0.0361(9) -0.0052(8) -0.0017(9) 0.0155(11)
F7 0.0666(12) 0.0452(11) 0.0617(11) 0.0236(8) 0.0124(9) -0.0112(9)
N1 0.0257(10) 0.0184(10) 0.0263(10) 0.0022(7) 0.0024(8) -0.0012(8)
F11 0.0559(12) 0.0852(15) 0.0553(11) -0.0194(10) -0.0117(9) 0.0258(11)
F9 0.0483(11) 0.0850(16) 0.0728(13) -0.0059(11) -0.0151(10) -0.0243(11)
O1 0.0654(15) 0.0466(13) 0.0418(11) 0.0231(10) -0.0174(10) -0.0321(12)
O2 0.0573(14) 0.0465(13) 0.0549(12) 0.0219(10) -0.0221(11) -0.0309(11)
N2 0.0274(11) 0.0166(10) 0.0299(10) 0.0031(8) 0.0024(8) 0.0000(8)
N4 0.0262(11) 0.0172(10) 0.0356(11) 0.0010(8) 0.0036(9) -0.0015(8)
F8 0.0620(13) 0.0533(12) 0.0894(15) -0.0014(10) 0.0155(11) -0.0362(10)
F13 0.0496(12) 0.0584(13) 0.1203(19) -0.0350(12) 0.0191(12) 0.0154(10)
F15 0.0750(14) 0.0938(17) 0.0561(12) 0.0163(11) 0.0104(10) 0.0464(13)
N3 0.0279(11) 0.0203(11) 0.0376(11) 0.0007(8) 0.0035(9) -0.0010(8)
F4 0.0817(16) 0.0772(16) 0.0925(16) 0.0293(13) 0.0142(13) 0.0528(13)
F3 0.0906(17) 0.0586(14) 0.1120(19) 0.0010(12) 0.0545(15) 0.0396(12)
F14 0.0737(15) 0.0832(17) 0.0994(17) 0.0240(13) 0.0230(13) 0.0491(13)
F12 0.0676(14) 0.124(2) 0.0725(15) -0.0586(14) -0.0111(11) 0.0272(14)
F2 0.1021(18) 0.0818(16) 0.0595(12) -0.0264(11) 0.0361(12) 0.0085(14)
C2 0.0292(13) 0.0208(12) 0.0274(11) 0.0026(9) 0.0019(9) -0.0033(10)
C5 0.0286(12) 0.0242(13) 0.0267(11) 0.0018(9) 0.0027(9) -0.0011(10)
C1 0.0308(13) 0.0233(12) 0.0251(11) 0.0010(9) -0.0019(10) -0.0035(10)
C6 0.0315(13) 0.0223(12) 0.0254(11) 0.0014(9) 0.0025(10) 0.0012(10)
C10 0.0299(13) 0.0230(12) 0.0259(11) 0.0044(9) -0.0010(10) -0.0035(10)
C7 0.0299(12) 0.0212(12) 0.0242(11) 0.0017(9) -0.0004(9) -0.0007(10)
C20 0.0325(13) 0.0185(12) 0.0288(12) 0.0030(9) -0.0007(10) -0.0064(10)
C21 0.0340(13) 0.0210(12) 0.0288(12) 0.0007(9) 0.0059(10) -0.0032(10)
C34 0.0320(13) 0.0254(13) 0.0366(13) 0.0021(10) 0.0046(11) -0.0038(11)
C8 0.0363(14) 0.0197(12) 0.0317(12) 0.0017(9) -0.0007(10) 0.0015(10)
C9 0.0326(13) 0.0211(12) 0.0316(12) 0.0047(9) -0.0013(10) -0.0055(10)
C27 0.0437(16) 0.0305(14) 0.0316(13) 0.0062(10) -0.0016(12) -0.0141(12)
C28 0.0350(14) 0.0211(12) 0.0373(13) 0.0031(10) 0.0100(11) 0.0011(11)
C24 0.0402(15) 0.0259(13) 0.0305(12) 0.0029(10) 0.0004(11) -0.0102(11)
C15 0.0304(13) 0.0277(13) 0.0390(14) 0.0017(10) 0.0088(11) 0.0001(11)
C12 0.0291(13) 0.0278(13) 0.0359(13) 0.0047(10) 0.0048(10) -0.0015(11)
C11 0.0291(13) 0.0235(13) 0.0305(12) 0.0032(9) 0.0027(10) -0.0056(10)
C3 0.0313(14) 0.0289(14) 0.0429(14) 0.0022(11) 0.0142(11) -0.0035(11)
C35 0.0344(14) 0.0243(13) 0.0404(14) 0.0011(10) 0.0047(11) -0.0044(11)
C19 0.0357(14) 0.0214(13) 0.0415(14) 0.0043(10) -0.0018(11) -0.0005(11)
C17 0.0269(12) 0.0232(13) 0.0362(13) 0.0016(10) 0.0004(10) 0.0015(10)
C16 0.0297(13) 0.0234(13) 0.0369(13) -0.0019(10) 0.0024(10) 0.0035(11)
C4 0.0307(14) 0.0281(14) 0.0469(15) 0.0007(11) 0.0133(11) 0.0042(11)
C26 0.0403(15) 0.0316(14) 0.0332(13) 0.0044(10) -0.0044(11) -0.0153(12)
C39 0.0372(15) 0.0355(15) 0.0406(15) 0.0039(12) -0.0006(12) -0.0058(12)
C25 0.0427(16) 0.0338(15) 0.0323(13) 0.0110(11) -0.0044(11) -0.0118(12)
C40 0.0265(13) 0.0254(13) 0.0555(16) -0.0004(11) 0.0079(12) -0.0008(11)
C22 0.0359(14) 0.0314(14) 0.0333(13) 0.0103(10) -0.0045(11) -0.0071(11)
C23 0.0378(15) 0.0333(15) 0.0404(14) 0.0050(11) -0.0074(12) -0.0118(12)
C18 0.0353(14) 0.0180(12) 0.0478(15) -0.0001(10) 0.0041(12) 0.0024(11)
C14 0.0300(14) 0.0356(16) 0.0572(17) -0.0026(13) 0.0147(13) 0.0006(12)
C13 0.0336(15) 0.0288(14) 0.0564(17) 0.0019(12) 0.0142(13) -0.0074(12)
C33 0.0430(16) 0.0373(16) 0.0404(15) 0.0085(12) 0.0102(12) 0.0104(13)
C36 0.0563(18) 0.0256(14) 0.0467(16) 0.0052(12) 0.0143(14) -0.0039(13)
C37 0.0420(16) 0.0368(16) 0.0578(18) -0.0049(13) 0.0107(14) -0.0162(13)
C29 0.0471(16) 0.0341(15) 0.0384(14) 0.0011(11) 0.0080(13) 0.0007(13)
C41 0.0330(15) 0.0427(17) 0.0494(16) -0.0142(13) -0.0018(12) 0.0024(13)
C38 0.0382(16) 0.0462(17) 0.0482(17) -0.0052(13) -0.0041(13) -0.0123(14)
C45 0.0441(17) 0.0501(18) 0.0497(18) 0.0060(14) 0.0116(14) 0.0128(15)
C44 0.0435(18) 0.0412(18) 0.082(3) 0.0141(16) 0.0127(17) 0.0164(15)
C30 0.060(2) 0.0448(18) 0.0527(18) -0.0127(14) 0.0252(16) 0.0009(16)
C43 0.0387(17) 0.0376(17) 0.080(2) -0.0157(15) 0.0180(16) 0.0030(14)
C31 0.062(2) 0.0332(16) 0.071(2) 0.0009(15) 0.0314(18) 0.0176(15)
C42 0.0333(16) 0.061(2) 0.066(2) -0.0266(17) 0.0012(14) 0.0005(15)
C32 0.0551(19) 0.0396(17) 0.068(2) 0.0168(15) 0.0196(16) 0.0193(15)
C57 0.092(4) 0.040(3) 0.044(2) 0.000 -0.006(2) 0.000
C55 0.131(6) 0.041(3) 0.071(3) 0.000 -0.067(4) 0.000
C52 0.113(5) 0.036(3) 0.071(3) 0.000 -0.028(3) 0.000
C54 0.178(7) 0.039(3) 0.042(3) 0.000 -0.036(3) 0.000
C49 0.117(5) 0.121(5) 0.095(4) 0.011(3) 0.029(3) 0.004(4)
C47 0.102(5) 0.117(5) 0.172(6) 0.044(5) 0.024(4) 0.000(4)
C48 0.100(4) 0.129(5) 0.130(5) 0.046(4) 0.017(4) -0.004(4)
C50 0.114(5) 0.201(9) 0.131(6) 0.041(6) 0.027(4) -0.007(6)
C56 0.047(3) 0.043(3) 0.034(3) -0.006(2) -0.001(2) 0.010(3)
C53 0.067(4) 0.039(3) 0.050(3) -0.005(3) -0.012(3) 0.017(3)
C51 0.165(8) 0.188(9) 0.165(7) -0.058(6) 0.047(6) 0.026(7)
C46 0.135(6) 0.133(6) 0.298(13) 0.090(7) 0.053(7) 0.021(5)

loop_
_atom_type_symbol
_atom_type_description
_atom_type_scat_dispersion_real
_atom_type_scat_dispersion_imag
_atom_type_scat_source
C C 0.0033 0.0016 'International Tables Vol C Tables 4.2.6.8 and 6.1.1.4'
H H 0.0000 0.0000 'International Tables Vol C Tables 4.2.6.8 and 6.1.1.4'
N N 0.0061 0.0033 'International Tables Vol C Tables 4.2.6.8 and 6.1.1.4'
O O 0.0106 0.0060 'International Tables Vol C Tables 4.2.6.8 and 6.1.1.4'
F F 0.0171 0.0103 'International Tables Vol C Tables 4.2.6.8 and 6.1.1.4'

loop_
_geom_angle_atom_site_label_1
_geom_angle_atom_site_label_2
_geom_angle_atom_site_label_3
_geom_angle
_geom_angle_site_symmetry_1
_geom_angle_site_symmetry_3
C5 N1 C2 105.0(2) . .
C27 O1 H1 129(4) . .
C7 N2 C10 110.1(2) . .
C7 N2 H2 126(2) . .
C10 N2 H2 123(2) . .
C20 N4 C17 109.0(2) . .
C20 N4 H5 130.6(17) . .
C17 N4 H5 120.3(17) . .
C12 N3 C15 105.0(2) . .
N1 C2 C1 125.3(2) . .
N1 C2 C3 111.0(2) . .
C1 C2 C3 123.6(2) . .
N1 C5 C6 125.3(2) . .
N1 C5 C4 110.9(2) . .
C6 C5 C4 123.7(2) . .
C20 C1 C2 125.3(2) . .
C20 C1 C21 115.4(2) . .
C2 C1 C21 119.2(2) . .
C7 C6 C5 126.3(2) . .
C7 C6 C28 115.5(2) . .
C5 C6 C28 118.2(2) . .
N2 C10 C11 125.9(2) . .
N2 C10 C9 106.6(2) . .
C11 C10 C9 127.4(2) . .
N2 C7 C6 126.0(2) . .
N2 C7 C8 107.1(2) . .
C6 C7 C8 126.9(2) . .
N4 C20 C1 125.7(2) . .
N4 C20 C19 107.7(2) . .
C1 C20 C19 126.3(2) . .
C26 C21 C22 119.1(2) . .
C26 C21 C1 119.1(2) . .
C22 C21 C1 121.7(2) . .
C35 C34 C39 116.5(2) . .
C35 C34 C11 122.7(2) . .
C39 C34 C11 120.8(2) . .
C9 C8 C7 107.7(2) . .
C9 C8 H8 126.1 . .
C7 C8 H8 126.1 . .
C8 C9 C10 108.4(2) . .
C8 C9 H9 125.8 . .
C10 C9 H9 125.8 . .
O2 C27 O1 123.3(2) . .
O2 C27 C24 121.3(2) . .
O1 C27 C24 115.4(2) . .
C33 C28 C29 116.6(2) . .
C33 C28 C6 121.5(2) . .
C29 C28 C6 121.9(2) . .
C23 C24 C25 119.6(2) . .
C23 C24 C27 120.2(2) . .
C25 C24 C27 120.1(2) . .
N3 C15 C16 125.3(2) . .
N3 C15 C14 111.1(2) . .
C16 C15 C14 123.4(2) . .
N3 C12 C11 125.6(2) . .
N3 C12 C13 110.9(2) . .
C11 C12 C13 123.5(2) . .
C10 C11 C12 125.7(2) . .
C10 C11 C34 117.2(2) . .
C12 C11 C34 117.1(2) . .
C4 C3 C2 106.2(2) . .
C4 C3 H3 126.9 . .
C2 C3 H3 126.9 . .
F6 C35 C36 118.4(2) . .
F6 C35 C34 119.8(2) . .
C36 C35 C34 121.8(3) . .
C18 C19 C20 108.3(2) . .
C18 C19 H19 125.9 . .
C20 C19 H19 125.9 . .
N4 C17 C16 125.8(2) . .
N4 C17 C18 107.4(2) . .
C16 C17 C18 126.8(2) . .
C15 C16 C17 125.8(2) . .
C15 C16 C40 118.7(2) . .
C17 C16 C40 115.4(2) . .
C3 C4 C5 106.7(2) . .
C3 C4 H4 126.6 . .
C5 C4 H4 126.6 . .
C21 C26 C25 121.0(2) . .
C21 C26 H26 119.5 . .
C25 C26 H26 119.5 . .
F10 C39 C38 118.2(2) . .
F10 C39 C34 119.6(2) . .
C38 C39 C34 122.2(3) . .
C26 C25 C24 119.4(2) . .
C26 C25 H25 120.3 . .
C24 C25 H25 120.3 . .
C45 C40 C41 115.9(3) . .
C45 C40 C16 123.7(3) . .
C41 C40 C16 120.3(2) . .
C23 C22 C21 120.2(2) . .
C23 C22 H22 119.9 . .
C21 C22 H22 119.9 . .
C22 C23 C24 120.6(2) . .
C22 C23 H23 119.7 . .
C24 C23 H23 119.7 . .
C19 C18 C17 107.6(2) . .
C19 C18 H18 126.2 . .
C17 C18 H18 126.2 . .
C13 C14 C15 106.5(2) . .
C13 C14 H14 126.8 . .
C15 C14 H14 126.8 . .
C14 C13 C12 106.5(2) . .
C14 C13 H13 126.8 . .
C12 C13 H13 126.8 . .
F5 C33 C28 119.7(2) . .
F5 C33 C32 118.0(3) . .
C28 C33 C32 122.3(3) . .
F7 C36 C37 119.9(3) . .
F7 C36 C35 120.1(3) . .
C37 C36 C35 120.0(3) . .
F8 C37 C36 120.2(3) . .
F8 C37 C38 120.0(3) . .
C36 C37 C38 119.8(3) . .
F1 C29 C30 118.1(3) . .
F1 C29 C28 119.8(2) . .
C30 C29 C28 122.1(3) . .
F11 C41 C42 117.9(3) . .
F11 C41 C40 119.9(2) . .
C42 C41 C40 122.2(3) . .
F9 C38 C39 120.6(3) . .
F9 C38 C37 119.7(3) . .
C39 C38 C37 119.7(3) . .
F15 C45 C40 119.4(3) . .
F15 C45 C44 117.1(3) . .
C40 C45 C44 123.4(3) . .
F14 C44 C43 120.2(3) . .
F14 C44 C45 121.1(3) . .
C43 C44 C45 118.7(3) . .
F2 C30 C29 121.4(3) . .
F2 C30 C31 119.5(3) . .
C29 C30 C31 119.2(3) . .
F13 C43 C44 120.5(3) . .
F13 C43 C42 119.7(3) . .
C44 C43 C42 119.9(3) . .
F3 C31 C32 119.9(3) . .
F3 C31 C30 120.0(3) . .
C32 C31 C30 120.1(3) . .
F12 C42 C41 121.1(3) . .
F12 C42 C43 119.1(3) . .
C41 C42 C43 119.9(3) . .
F4 C32 C31 120.7(3) . .
F4 C32 C33 119.6(3) . .
C31 C32 C33 119.7(3) . .
C56 C57 C56 56.7(4) . 2_655
C56 C55 C56 68.1(6) 2_655 .
C56 C55 C54 145.9(3) 2_655 .
C56 C55 C54 145.9(3) . .
C53 C52 C53 55.3(5) 2_655 .
C53 C54 C53 68.7(7) . 2_655
C53 C54 C55 145.7(4) . .
C53 C54 C55 145.7(4) 2_655 .
C48 C49 C50 114.1(6) . .
C48 C49 H49A 108.7 . .
C50 C49 H49A 108.7 . .
C48 C49 H49B 108.7 . .
C50 C49 H49B 108.7 . .
H49A C49 H49B 107.6 . .
C48 C47 C46 113.9(6) . .
C48 C47 H47A 108.8 . .
C46 C47 H47A 108.8 . .
C48 C47 H47B 108.8 . .
C46 C47 H47B 108.8 . .
H47A C47 H47B 107.7 . .
C47 C48 C49 116.4(6) . .
C47 C48 H48A 108.2 . .
C49 C48 H48A 108.2 . .
C47 C48 H48B 108.2 . .
C49 C48 H48B 108.2 . .
H48A C48 H48B 107.3 . .
C51 C50 C49 111.8(7) . .
C51 C50 H50A 109.3 . .
C49 C50 H50A 109.3 . .
C51 C50 H50B 109.3 . .
C49 C50 H50B 109.3 . .
H50A C50 H50B 107.9 . .
C55 C56 C56 55.9(3) . 2_655
C55 C56 C57 117.6(4) . .
C56 C56 C57 61.6(2) 2_655 .
C54 C53 C53 55.7(4) . 2_655
C54 C53 C52 118.0(5) . .
C53 C53 C52 62.4(3) 2_655 .
C50 C51 H51A 109.5 . .
C50 C51 H51B 109.5 . .
H51A C51 H51B 109.5 . .
C50 C51 H51C 109.5 . .
H51A C51 H51C 109.5 . .
H51B C51 H51C 109.5 . .
C47 C46 H46A 109.5 . .
C47 C46 H46B 109.5 . .
H46A C46 H46B 109.5 . .
C47 C46 H46C 109.5 . .
H46A C46 H46C 109.5 . .
H46B C46 H46C 109.5 . .

loop_
_geom_bond_atom_site_label_1
_geom_bond_atom_site_label_2
_geom_bond_distance
_geom_bond_site_symmetry_2
F6 C35 1.326(3) .
F10 C39 1.332(3) .
F5 C33 1.327(3) .
F1 C29 1.339(3) .
F7 C36 1.343(3) .
N1 C5 1.363(3) .
N1 C2 1.364(3) .
F11 C41 1.326(4) .
F9 C38 1.337(3) .
O1 C27 1.291(3) .
O1 H1 0.91(2) .
O2 C27 1.228(3) .
N2 C7 1.365(3) .
N2 C10 1.368(3) .
N2 H2 0.844(18) .
N4 C20 1.370(3) .
N4 C17 1.382(3) .
N4 H5 0.98(3) .
F8 C37 1.333(3) .
F13 C43 1.334(3) .
F15 C45 1.323(4) .
N3 C12 1.357(3) .
N3 C15 1.371(3) .
F4 C32 1.337(4) .
F3 C31 1.337(3) .
F14 C44 1.320(4) .
F12 C42 1.326(4) .
F2 C30 1.331(4) .
C2 C1 1.411(3) .
C2 C3 1.449(3) .
C5 C6 1.408(3) .
C5 C4 1.445(3) .
C1 C20 1.393(3) .
C1 C21 1.491(3) .
C6 C7 1.399(3) .
C6 C28 1.493(3) .
C10 C11 1.392(4) .
C10 C9 1.427(3) .
C7 C8 1.428(3) .
C20 C19 1.418(4) .
C21 C26 1.380(4) .
C21 C22 1.389(4) .
C34 C35 1.388(4) .
C34 C39 1.398(4) .
C34 C11 1.492(3) .
C8 C9 1.355(4) .
C8 H8 0.9500 .
C9 H9 0.9500 .
C27 C24 1.478(3) .
C28 C33 1.374(4) .
C28 C29 1.388(4) .
C24 C23 1.382(4) .
C24 C25 1.389(4) .
C15 C16 1.397(4) .
C15 C14 1.447(4) .
C12 C11 1.407(4) .
C12 C13 1.461(4) .
C3 C4 1.343(4) .
C3 H3 0.9500 .
C35 C36 1.385(4) .
C19 C18 1.365(4) .
C19 H19 0.9500 .
C17 C16 1.403(4) .
C17 C18 1.426(4) .
C16 C40 1.493(3) .
C4 H4 0.9500 .
C26 C25 1.383(4) .
C26 H26 0.9500 .
C39 C38 1.373(4) .
C25 H25 0.9500 .
C40 C45 1.373(4) .
C40 C41 1.399(4) .
C22 C23 1.375(4) .
C22 H22 0.9500 .
C23 H23 0.9500 .
C18 H18 0.9500 .
C14 C13 1.340(4) .
C14 H14 0.9500 .
C13 H13 0.9500 .
C33 C32 1.382(4) .
C36 C37 1.368(4) .
C37 C38 1.380(4) .
C29 C30 1.376(4) .
C41 C42 1.373(4) .
C45 C44 1.386(4) .
C44 C43 1.378(5) .
C30 C31 1.384(5) .
C43 C42 1.379(5) .
C31 C32 1.357(5) .
C57 C56 1.586(7) .
C57 C56 1.586(7) 2_655
C55 C56 1.345(7) 2_655
C55 C56 1.345(7) .
C55 C54 1.376(7) .
C52 C53 1.590(8) 2_655
C52 C53 1.590(8) .
C54 C53 1.308(7) .
C54 C53 1.308(7) 2_655
C49 C48 1.459(8) .
C49 C50 1.586(10) .
C49 H49A 0.9900 .
C49 H49B 0.9900 .
C47 C48 1.451(9) .
C47 C46 1.504(9) .
C47 H47A 0.9900 .
C47 H47B 0.9900 .
C48 H48A 0.9900 .
C48 H48B 0.9900 .
C50 C51 1.477(10) .
C50 H50A 0.9900 .
C50 H50B 0.9900 .
C56 C56 1.507(12) 2_655
C53 C53 1.476(15) 2_655
C51 H51A 0.9800 .
C51 H51B 0.9800 .
C51 H51C 0.9800 .
C46 H46A 0.9800 .
C46 H46B 0.9800 .
C46 H46C 0.9800 .

loop_
_geom_torsion_atom_site_label_1
_geom_torsion_atom_site_label_2
_geom_torsion_atom_site_label_3
_geom_torsion_atom_site_label_4
_geom_torsion
_geom_torsion_site_symmetry_1
_geom_torsion_site_symmetry_4
C5 N1 C2 C1 -176.9(2) . .
C5 N1 C2 C3 0.6(3) . .
C2 N1 C5 C6 175.9(2) . .
C2 N1 C5 C4 -1.3(3) . .
N1 C2 C1 C20 -4.7(4) . .
C3 C2 C1 C20 178.1(2) . .
N1 C2 C1 C21 174.3(2) . .
C3 C2 C1 C21 -3.0(3) . .
N1 C5 C6 C7 1.3(4) . .
C4 C5 C6 C7 178.2(2) . .
N1 C5 C6 C28 -177.4(2) . .
C4 C5 C6 C28 -0.5(4) . .
C7 N2 C10 C11 179.6(2) . .
C7 N2 C10 C9 -0.6(2) . .
C10 N2 C7 C6 -178.2(2) . .
C10 N2 C7 C8 0.6(2) . .
C5 C6 C7 N2 2.4(4) . .
C28 C6 C7 N2 -179.0(2) . .
C5 C6 C7 C8 -176.2(2) . .
C28 C6 C7 C8 2.5(3) . .
C17 N4 C20 C1 -172.3(2) . .
C17 N4 C20 C19 1.5(3) . .
C2 C1 C20 N4 -0.4(4) . .
C21 C1 C20 N4 -179.4(2) . .
C2 C1 C20 C19 -173.1(2) . .
C21 C1 C20 C19 7.9(3) . .
C20 C1 C21 C26 67.8(3) . .
C2 C1 C21 C26 -111.2(3) . .
C20 C1 C21 C22 -109.0(3) . .
C2 C1 C21 C22 71.9(3) . .
N2 C7 C8 C9 -0.5(3) . .
C6 C7 C8 C9 178.3(2) . .
C7 C8 C9 C10 0.1(3) . .
N2 C10 C9 C8 0.2(3) . .
C11 C10 C9 C8 -179.9(2) . .
C7 C6 C28 C33 81.5(3) . .
C5 C6 C28 C33 -99.7(3) . .
C7 C6 C28 C29 -98.0(3) . .
C5 C6 C28 C29 80.8(3) . .
O2 C27 C24 C23 -2.8(4) . .
O1 C27 C24 C23 175.9(3) . .
O2 C27 C24 C25 178.7(3) . .
O1 C27 C24 C25 -2.6(4) . .
C12 N3 C15 C16 176.3(3) . .
C12 N3 C15 C14 0.3(3) . .
C15 N3 C12 C11 178.0(2) . .
C15 N3 C12 C13 -0.8(3) . .
N2 C10 C11 C12 2.4(4) . .
C9 C10 C11 C12 -177.4(2) . .
N2 C10 C11 C34 -177.4(2) . .
C9 C10 C11 C34 2.8(4) . .
N3 C12 C11 C10 -4.7(4) . .
C13 C12 C11 C10 174.1(3) . .
N3 C12 C11 C34 175.1(2) . .
C13 C12 C11 C34 -6.2(4) . .
C35 C34 C11 C10 -75.5(3) . .
C39 C34 C11 C10 105.4(3) . .
C35 C34 C11 C12 104.7(3) . .
C39 C34 C11 C12 -74.3(3) . .
N1 C2 C3 C4 0.3(3) . .
C1 C2 C3 C4 177.9(2) . .
C39 C34 C35 F6 -179.5(2) . .
C11 C34 C35 F6 1.4(4) . .
C39 C34 C35 C36 1.0(4) . .
C11 C34 C35 C36 -178.1(2) . .
N4 C20 C19 C18 -1.6(3) . .
C1 C20 C19 C18 172.2(2) . .
C20 N4 C17 C16 -179.8(2) . .
C20 N4 C17 C18 -0.9(3) . .
N3 C15 C16 C17 -2.3(4) . .
C14 C15 C16 C17 173.2(3) . .
N3 C15 C16 C40 176.7(2) . .
C14 C15 C16 C40 -7.7(4) . .
N4 C17 C16 C15 4.3(4) . .
C18 C17 C16 C15 -174.3(3) . .
N4 C17 C16 C40 -174.8(2) . .
C18 C17 C16 C40 6.6(4) . .
C2 C3 C4 C5 -1.1(3) . .
N1 C5 C4 C3 1.6(3) . .
C6 C5 C4 C3 -175.8(2) . .
C22 C21 C26 C25 1.7(4) . .
C1 C21 C26 C25 -175.3(3) . .
C35 C34 C39 F10 178.7(2) . .
C11 C34 C39 F10 -2.2(4) . .
C35 C34 C39 C38 -0.9(4) . .
C11 C34 C39 C38 178.2(3) . .
C21 C26 C25 C24 -0.4(4) . .
C23 C24 C25 C26 -1.4(4) . .
C27 C24 C25 C26 177.2(3) . .
C15 C16 C40 C45 104.1(3) . .
C17 C16 C40 C45 -76.7(4) . .
C15 C16 C40 C41 -78.9(3) . .
C17 C16 C40 C41 100.3(3) . .
C26 C21 C22 C23 -1.3(4) . .
C1 C21 C22 C23 175.6(2) . .
C21 C22 C23 C24 -0.5(4) . .
C25 C24 C23 C22 1.8(4) . .
C27 C24 C23 C22 -176.7(3) . .
C20 C19 C18 C17 1.0(3) . .
N4 C17 C18 C19 -0.1(3) . .
C16 C17 C18 C19 178.8(2) . .
N3 C15 C14 C13 0.4(3) . .
C16 C15 C14 C13 -175.7(3) . .
C15 C14 C13 C12 -0.9(3) . .
N3 C12 C13 C14 1.1(3) . .
C11 C12 C13 C14 -177.8(3) . .
C29 C28 C33 F5 179.9(3) . .
C6 C28 C33 F5 0.3(4) . .
C29 C28 C33 C32 2.3(4) . .
C6 C28 C33 C32 -177.3(3) . .
F6 C35 C36 F7 -0.1(4) . .
C34 C35 C36 F7 179.5(2) . .
F6 C35 C36 C37 -179.5(3) . .
C34 C35 C36 C37 0.1(4) . .
F7 C36 C37 F8 -0.3(4) . .
C35 C36 C37 F8 179.2(3) . .
F7 C36 C37 C38 179.3(3) . .
C35 C36 C37 C38 -1.2(5) . .
C33 C28 C29 F1 179.2(3) . .
C6 C28 C29 F1 -1.2(4) . .
C33 C28 C29 C30 -1.4(4) . .
C6 C28 C29 C30 178.2(3) . .
C45 C40 C41 F11 178.3(3) . .
C16 C40 C41 F11 1.1(4) . .
C45 C40 C41 C42 -0.2(4) . .
C16 C40 C41 C42 -177.4(3) . .
F10 C39 C38 F9 -0.3(4) . .
C34 C39 C38 F9 179.3(3) . .
F10 C39 C38 C37 -179.9(3) . .
C34 C39 C38 C37 -0.3(5) . .
F8 C37 C38 F9 1.4(5) . .
C36 C37 C38 F9 -178.2(3) . .
F8 C37 C38 C39 -179.1(3) . .
C36 C37 C38 C39 1.3(5) . .
C41 C40 C45 F15 -177.6(3) . .
C16 C40 C45 F15 -0.5(5) . .
C41 C40 C45 C44 0.4(5) . .
C16 C40 C45 C44 177.5(3) . .
F15 C45 C44 F14 -1.3(5) . .
C40 C45 C44 F14 -179.3(3) . .
F15 C45 C44 C43 178.1(3) . .
C40 C45 C44 C43 0.0(5) . .
F1 C29 C30 F2 -1.1(5) . .
C28 C29 C30 F2 179.5(3) . .
F1 C29 C30 C31 -179.9(3) . .
C28 C29 C30 C31 0.7(5) . .
F14 C44 C43 F13 -1.3(5) . .
C45 C44 C43 F13 179.3(3) . .
F14 C44 C43 C42 178.7(3) . .
C45 C44 C43 C42 -0.7(5) . .
F2 C30 C31 F3 0.4(5) . .
C29 C30 C31 F3 179.3(3) . .
F2 C30 C31 C32 -179.6(3) . .
C29 C30 C31 C32 -0.7(5) . .
F11 C41 C42 F12 -0.3(5) . .
C40 C41 C42 F12 178.2(3) . .
F11 C41 C42 C43 -179.0(3) . .
C40 C41 C42 C43 -0.4(5) . .
F13 C43 C42 F12 2.2(5) . .
C44 C43 C42 F12 -177.8(3) . .
F13 C43 C42 C41 -179.1(3) . .
C44 C43 C42 C41 0.9(5) . .
F3 C31 C32 F4 0.3(5) . .
C30 C31 C32 F4 -179.7(3) . .
F3 C31 C32 C33 -178.5(3) . .
C30 C31 C32 C33 1.5(5) . .
F5 C33 C32 F4 1.2(5) . .
C28 C33 C32 F4 178.9(3) . .
F5 C33 C32 C31 180.0(3) . .
C28 C33 C32 C31 -2.4(5) . .
C56 C55 C54 C53 -7.5(6) 2_655 .
C56 C55 C54 C53 172.5(6) . .
C56 C55 C54 C53 172.6(6) 2_655 2_655
C56 C55 C54 C53 -7.5(6) . 2_655
C46 C47 C48 C49 178.9(6) . .
C50 C49 C48 C47 179.8(6) . .
C48 C49 C50 C51 -179.9(6) . .
C54 C55 C56 C56 180.002(2) . 2_655
C56 C55 C56 C57 -0.002(1) 2_655 .
C54 C55 C56 C57 180.000(1) . .
C56 C57 C56 C55 0.002(1) 2_655 .
C55 C54 C53 C53 180.002(2) . 2_655
C53 C54 C53 C52 -0.002(1) 2_655 .
C55 C54 C53 C52 180.000(1) . .
C53 C52 C53 C54 0.001(1) 2_655 .
